data_7122996
loop_
_publ_author_name
'Evans, Hayden'
'Deng, Zeyu'
'Collings, Ines'
'Wu, Yue'
'Andrews, Jessica L.'
'Pilar, Kartik'
'Tuffnell, Joshua Mark'
'Wu, Guang'
'Wang, John'
'Dutton, S. E. E.'
'Bristowe, Paul'
'Seshadri, Ram'
'Cheetham, Anthony K.'

_publ_section_title
;
 Polymorphism in M(H2PO2)3 (M = V, Al, Ga) compounds with the
 perovskite-related ReO3 structure.
;
_journal_name_full 'Chemical Communications'
_journal_paper_doi 10.1039/C9CC00118B
_journal_year 2019
_chemical_formula_sum 'Al H6 O6 P3'
_chemical_formula_weight 221.94
_space_group_crystal_system monoclinic
_space_group_IT_number 15
_space_group_name_Hall '-C 2yc'
_space_group_name_H-M_alt 'C 1 2/c 1'
_symmetry_space_group_name_Hall '-C 2yc'
_symmetry_space_group_name_H-M 'C 1 2/c 1'
_atom_sites_solution_hydrogens difmap
_audit_creation_method SHELXL-2014/7
_audit_update_record
;
2019-01-03 deposited with the CCDC.
2019-02-06 downloaded from the CCDC.
;
_cell_angle_alpha 90
_cell_angle_beta 109.77(2)
_cell_angle_gamma 90
_cell_formula_units_Z 4
_cell_length_a 11.953(13)
_cell_length_b 7.809(8)
_cell_length_c 7.868(9)
_cell_measurement_reflns_used 258
_cell_measurement_temperature 100(2)
_cell_measurement_theta_max 22.25
_cell_measurement_theta_min 3.62
_cell_volume 691.1(13)
_computing_structure_refinement 'SHELXL-2014/7 (Sheldrick, 2014)'
_diffrn_ambient_temperature 100(2)
_diffrn_measured_fraction_theta_full 0.994
_diffrn_measured_fraction_theta_max 0.967
_diffrn_measurement_device_type BrukerAPEXII
_diffrn_radiation_type MoK\a
_diffrn_radiation_wavelength 0.71073
_diffrn_reflns_av_R_equivalents 0.0905
_diffrn_reflns_av_unetI/netI 0.0963
_diffrn_reflns_Laue_measured_fraction_full 0.994
_diffrn_reflns_Laue_measured_fraction_max 0.967
_diffrn_reflns_limit_h_max 15
_diffrn_reflns_limit_h_min -14
_diffrn_reflns_limit_k_max 10
_diffrn_reflns_limit_k_min -10
_diffrn_reflns_limit_l_max 10
_diffrn_reflns_limit_l_min -8
_diffrn_reflns_number 2843
_diffrn_reflns_point_group_measured_fraction_full 0.994
_diffrn_reflns_point_group_measured_fraction_max 0.967
_diffrn_reflns_theta_full 25.242
_diffrn_reflns_theta_max 28.468
_diffrn_reflns_theta_min 3.176
_exptl_absorpt_coefficient_mu 0.960
_exptl_absorpt_correction_T_max 0.7457
_exptl_absorpt_correction_T_min 0.6240
_exptl_absorpt_correction_type multi-scan
_exptl_absorpt_process_details sadabs
_exptl_crystal_colour clear
_exptl_crystal_density_diffrn 2.133
_exptl_crystal_description plate
_exptl_crystal_F_000 448
_refine_diff_density_max 0.587
_refine_diff_density_min -0.502
_refine_diff_density_rms 0.141
_refine_ls_extinction_method none
_refine_ls_goodness_of_fit_ref 0.973
_refine_ls_hydrogen_treatment refxyz
_refine_ls_matrix_type full
_refine_ls_number_parameters 57
_refine_ls_number_reflns 849
_refine_ls_number_restraints 3
_refine_ls_restrained_S_all 0.972
_refine_ls_R_factor_all 0.0934
_refine_ls_R_factor_gt 0.0462
_refine_ls_shift/su_max 0.000
_refine_ls_shift/su_mean 0.000
_refine_ls_structure_factor_coef Fsqd
_refine_ls_weighting_details 'w=1/[\s^2^(Fo^2^)+(0.0350P)^2^] where P=(Fo^2^+2Fc^2^)/3'
_refine_ls_weighting_scheme calc
_refine_ls_wR_factor_gt 0.0784
_refine_ls_wR_factor_ref 0.0923
_reflns_Friedel_coverage 0.000
_reflns_number_gt 552
_reflns_number_total 849
_reflns_threshold_expression 'I > 2\s(I)'
_cod_data_source_file c9cc00118b2.cif
_cod_data_source_block JLA_2_134_ALH2PO23_0m
_cod_original_cell_volume 691.0(13)
_cod_database_code 7122996
_shelx_shelxl_version_number 2014/7
_shelx_space_group_comment
;
The symmetry employed for this shelxl refinement is uniquely defined
by the following loop, which should always be used as a source of
symmetry information in preference to the above space-group names.
They are only intended as comments.
;

loop_
_space_group_symop_operation_xyz
'x, y, z'
'-x, y, -z+1/2'
'x+1/2, y+1/2, z'
'-x+1/2, y+1/2, -z+1/2'
'-x, -y, -z'
'x, -y, z-1/2'
'-x+1/2, -y+1/2, -z'
'x+1/2, -y+1/2, z-1/2'

loop_
_atom_site_label
_atom_site_type_symbol
_atom_site_fract_x
_atom_site_fract_y
_atom_site_fract_z
_atom_site_U_iso_or_equiv
_atom_site_adp_type
_atom_site_occupancy
_atom_site_site_symmetry_order
_atom_site_calc_flag
_atom_site_refinement_flags_posn
_atom_site_refinement_flags_adp
_atom_site_refinement_flags_occupancy
P1 P 0.83185(9) 0.60511(13) 0.19098(14) 0.0094(3) Uani 1 1 d D . .
H01 H 0.908(3) 0.514(4) 0.316(4) 0.010 Uiso 1 1 d D U .
H02 H 0.893(2) 0.706(4) 0.124(4) 0.010 Uiso 1 1 d D U .
P2 P 0.5000 0.6241(2) 0.2500 0.0106(4) Uani 1 2 d DS T P
Al1 Al 0.7500 0.7500 0.5000 0.0085(4) Uani 1 2 d S . P
O2 O 0.7578(2) 0.7174(4) 0.2678(3) 0.0111(7) Uani 1 1 d . . .
O3 O 0.5822(2) 0.7285(4) 0.4036(4) 0.0120(6) Uani 1 1 d . . .
O1 O 0.7630(2) 0.4887(3) 0.0383(4) 0.0121(7) Uani 1 1 d . . .
H03 H 0.558(2) 0.515(3) 0.185(4) 0.010 Uiso 1 1 d D U .

loop_
_atom_site_aniso_label
_atom_site_aniso_U_11
_atom_site_aniso_U_22
_atom_site_aniso_U_33
_atom_site_aniso_U_23
_atom_site_aniso_U_13
_atom_site_aniso_U_12
P1 0.0114(5) 0.0083(5) 0.0081(6) -0.0012(4) 0.0025(4) -0.0003(5)
P2 0.0103(7) 0.0094(8) 0.0097(8) 0.000 0.0001(6) 0.000
Al1 0.0088(8) 0.0087(9) 0.0068(8) 0.0001(7) 0.0009(7) 0.0005(7)
O2 0.0144(15) 0.0125(16) 0.0067(14) -0.0002(11) 0.0041(12) 0.0026(12)
O3 0.0100(14) 0.0152(16) 0.0092(14) -0.0025(12) 0.0009(11) -0.0021(12)
O1 0.0180(16) 0.0093(15) 0.0069(15) -0.0008(11) 0.0014(12) 0.0024(12)

loop_
_atom_type_symbol
_atom_type_description
_atom_type_scat_dispersion_real
_atom_type_scat_dispersion_imag
_atom_type_scat_source
O O 0.0106 0.0060 'International Tables Vol C Tables 4.2.6.8 and 6.1.1.4'
H H 0.0000 0.0000 'International Tables Vol C Tables 4.2.6.8 and 6.1.1.4'
Al Al 0.0645 0.0514 'International Tables Vol C Tables 4.2.6.8 and 6.1.1.4'
P P 0.1023 0.0942 'International Tables Vol C Tables 4.2.6.8 and 6.1.1.4'

loop_
_geom_angle_atom_site_label_1
_geom_angle_atom_site_label_2
_geom_angle_atom_site_label_3
_geom_angle
_geom_angle_site_symmetry_1
_geom_angle_site_symmetry_3
O2 P1 O1 115.65(18) . .
O2 P1 H01 111.7(15) . .
O1 P1 H01 109.1(15) . .
O2 P1 H02 107.3(14) . .
O1 P1 H02 105.9(13) . .
H01 P1 H02 107(2) . .
O3 P2 O3 114.8(2) . 2_655
O3 P2 H03 112.3(13) . .
O3 P2 H03 108.8(14) 2_655 .
O2 Al1 O2 180.0 7_666 .
O2 Al1 O1 90.39(12) 7_666 6_566
O2 Al1 O1 89.62(12) . 6_566
O2 Al1 O1 89.61(12) 7_666 4_655
O2 Al1 O1 90.38(12) . 4_655
O1 Al1 O1 180.00(17) 6_566 4_655
O2 Al1 O3 89.59(12) 7_666 7_666
O2 Al1 O3 90.41(12) . 7_666
O1 Al1 O3 90.29(12) 6_566 7_666
O1 Al1 O3 89.71(12) 4_655 7_666
O2 Al1 O3 90.41(12) 7_666 .
O2 Al1 O3 89.59(12) . .
O1 Al1 O3 89.71(12) 6_566 .
O1 Al1 O3 90.29(12) 4_655 .
O3 Al1 O3 180.0 7_666 .
P1 O2 Al1 134.18(17) . .
P2 O3 Al1 132.90(18) . .
P1 O1 Al1 135.71(17) . 4_645

loop_
_geom_bond_atom_site_label_1
_geom_bond_atom_site_label_2
_geom_bond_distance
_geom_bond_site_symmetry_2
P1 O2 1.509(3) .
P1 O1 1.509(3) .
P1 H01 1.30(2) .
P1 H02 1.30(2) .
P2 O3 1.512(3) .
P2 O3 1.512(3) 2_655
P2 H03 1.30(2) .
Al1 O2 1.878(3) 7_666
Al1 O2 1.878(3) .
Al1 O1 1.886(3) 6_566
Al1 O1 1.886(3) 4_655
Al1 O3 1.897(3) 7_666
Al1 O3 1.897(3) .
O1 Al1 1.886(3) 4_645
